data_4065937
loop_
_publ_author_name
'Li, Xiaoqing'
'Liu, Ruiting'
'Zhang, Zhengxing'
'Mu, Xiaoming'
'Weng, Linhong'
'Zhou, Xigeng'

_publ_section_title
;
 Unexpected Tandem Reactions of Tris(cyclopentadieny1)lanthanide with
 Diphenylketene and Regeneration of the \h5-Bonding Mode: One-Pot
 Synthesis of Heteroleptic Yttrocenes from Simple (C5H5)3Y Precursors
;
_journal_issue 15
_journal_name_full Organometallics
_journal_page_first 3298
_journal_paper_doi 10.1021/om1002045
_journal_volume 29
_journal_year 2010
_chemical_formula_sum 'C43 H35 O2 Y'
_chemical_formula_weight 672.62
_chemical_name_systematic
; 
 ? 
;
_space_group_IT_number 2
_symmetry_cell_setting triclinic
_symmetry_space_group_name_Hall '-P 1'
_symmetry_space_group_name_H-M 'P -1'
_atom_sites_solution_hydrogens geom
_atom_sites_solution_primary direct
_atom_sites_solution_secondary difmap
_audit_creation_method SHELXL-97
_cell_angle_alpha 79.535(6)
_cell_angle_beta 83.477(5)
_cell_angle_gamma 60.758(4)
_cell_formula_units_Z 4
_cell_length_a 14.114(5)
_cell_length_b 14.127(5)
_cell_length_c 19.507(7)
_cell_measurement_reflns_used 804
_cell_measurement_temperature 293(2)
_cell_measurement_theta_max 21.052
_cell_measurement_theta_min 2.733
_cell_volume 3336(2)
_computing_cell_refinement 'Bruker SMART'
_computing_data_collection 'Bruker SMART'
_computing_data_reduction 'Bruker SHELXTL'
_computing_molecular_graphics 'Bruker SHELXTL'
_computing_publication_material 'Bruker SHELXTL'
_computing_structure_refinement 'SHELXL-97 (Sheldrick, 1997)'
_computing_structure_solution 'SHELXS-97 (Sheldrick, 1990)'
_diffrn_ambient_temperature 293(2)
_diffrn_measured_fraction_theta_full 0.980
_diffrn_measured_fraction_theta_max 0.980
_diffrn_measurement_device_type 'CCD area detector'
_diffrn_measurement_method 'phi and omega scans'
_diffrn_radiation_monochromator graphite
_diffrn_radiation_source 'fine-focus sealed tube'
_diffrn_radiation_type MoK\a
_diffrn_radiation_wavelength 0.71073
_diffrn_reflns_av_R_equivalents 0.0369
_diffrn_reflns_av_sigmaI/netI 0.1377
_diffrn_reflns_limit_h_max 16
_diffrn_reflns_limit_h_min -16
_diffrn_reflns_limit_k_max 16
_diffrn_reflns_limit_k_min -14
_diffrn_reflns_limit_l_max 22
_diffrn_reflns_limit_l_min -23
_diffrn_reflns_number 13853
_diffrn_reflns_theta_full 25.01
_diffrn_reflns_theta_max 25.01
_diffrn_reflns_theta_min 1.67
_exptl_absorpt_coefficient_mu 1.784
_exptl_absorpt_correction_T_max 0.8704
_exptl_absorpt_correction_T_min 0.7757
_exptl_absorpt_correction_type multi-scan
_exptl_absorpt_process_details sadabs
_exptl_crystal_colour red
_exptl_crystal_density_diffrn 1.339
_exptl_crystal_density_method 'not measured'
_exptl_crystal_description prism
_exptl_crystal_F_000 1392
_exptl_crystal_size_max 0.15
_exptl_crystal_size_mid 0.10
_exptl_crystal_size_min 0.08
_refine_diff_density_max 0.565
_refine_diff_density_min -0.512
_refine_diff_density_rms 0.049
_refine_ls_extinction_method none
_refine_ls_goodness_of_fit_ref 0.890
_refine_ls_hydrogen_treatment constr
_refine_ls_matrix_type full
_refine_ls_number_parameters 829
_refine_ls_number_reflns 11512
_refine_ls_number_restraints 0
_refine_ls_restrained_S_all 0.890
_refine_ls_R_factor_all 0.1088
_refine_ls_R_factor_gt 0.0443
_refine_ls_shift/su_max 0.003
_refine_ls_shift/su_mean 0.000
_refine_ls_structure_factor_coef Fsqd
_refine_ls_weighting_details 'calc w=1/[\s^2^(Fo^2^)+(0.0000P)^2^+0.0000P] where P=(Fo^2^+2Fc^2^)/3'
_refine_ls_weighting_scheme calc
_refine_ls_wR_factor_gt 0.0425
_refine_ls_wR_factor_ref 0.0464
_reflns_number_gt 5503
_reflns_number_total 11512
_reflns_threshold_expression >2sigma(I)
_cod_data_source_file om1002045_si_001.cif
_cod_data_source_block f80918a
_cod_depositor_comments
;
The following automatic conversions were performed:

'_symmetry_cell_setting' value 'Triclinic' changed to 'triclinic'
according to /home/saulius/struct/CIF-dictionaries/cif_core.dic
dictionary named 'cif_core.dic' version 2.4.1 from 2010-06-29.

Automatic conversion script
Id: cif_fix_values 1715 2011-07-08 13:25:40Z adriana 
;
_cod_original_sg_symbol_H-M P-1
_cod_database_code 4065937

loop_
_symmetry_equiv_pos_as_xyz
'x, y, z'
'-x, -y, -z'

loop_
_atom_site_label
_atom_site_type_symbol
_atom_site_fract_x
_atom_site_fract_y
_atom_site_fract_z
_atom_site_U_iso_or_equiv
_atom_site_adp_type
_atom_site_occupancy
_atom_site_symmetry_multiplicity
_atom_site_calc_flag
_atom_site_refinement_flags
Y1 Y 0.20207(3) 0.73794(3) 0.413494(19) 0.05201(13) Uani 1 1 d .
Y2 Y 0.88420(3) 0.80000(3) 1.075244(18) 0.04564(12) Uani 1 1 d .
O1 O 0.17584(18) 0.80470(17) 0.50637(12) 0.0589(7) Uani 1 1 d .
O2 O 0.19097(18) 0.60098(18) 0.49621(12) 0.0514(7) Uani 1 1 d .
O3 O 0.96144(16) 0.83568(16) 0.98211(11) 0.0447(6) Uani 1 1 d .
O4 O 0.77500(18) 0.80722(18) 0.99068(12) 0.0523(7) Uani 1 1 d .
C1 C 0.0133(5) 0.9000(4) 0.3710(4) 0.0971(19) Uani 1 1 d .
H1A H -0.0123 0.9643 0.3901 0.117 Uiso 1 1 calc R
C2 C -0.0056(3) 0.8148(6) 0.3979(2) 0.0782(14) Uani 1 1 d .
H2A H -0.0451 0.8098 0.4387 0.094 Uiso 1 1 calc R
C3 C 0.0445(4) 0.7374(4) 0.3536(4) 0.0783(15) Uani 1 1 d .
H3A H 0.0438 0.6710 0.3584 0.094 Uiso 1 1 calc R
C4 C 0.0949(4) 0.7750(6) 0.3016(3) 0.104(2) Uani 1 1 d .
H4A H 0.1359 0.7374 0.2652 0.124 Uiso 1 1 calc R
C5 C 0.0773(5) 0.8753(7) 0.3102(4) 0.116(3) Uani 1 1 d .
H5A H 0.1026 0.9188 0.2814 0.139 Uiso 1 1 calc R
C6 C 0.3686(5) 0.6100(9) 0.3386(6) 0.138(4) Uani 1 1 d .
H6A H 0.3532 0.5755 0.3085 0.165 Uiso 1 1 calc R
C7 C 0.3643(5) 0.7073(8) 0.3244(3) 0.119(3) Uani 1 1 d .
H7A H 0.3474 0.7519 0.2813 0.143 Uiso 1 1 calc R
C8 C 0.3880(4) 0.7321(5) 0.3813(6) 0.106(2) Uani 1 1 d .
H8A H 0.3895 0.7963 0.3844 0.127 Uiso 1 1 calc R
C9 C 0.4089(4) 0.6485(10) 0.4328(3) 0.115(3) Uani 1 1 d .
H9A H 0.4262 0.6447 0.4782 0.138 Uiso 1 1 calc R
C10 C 0.4003(5) 0.5699(6) 0.4067(6) 0.125(3) Uani 1 1 d .
H10A H 0.4135 0.5015 0.4305 0.150 Uiso 1 1 calc R
C11 C 0.2700(3) 0.9485(3) 0.4994(2) 0.0521(11) Uani 1 1 d .
C12 C 0.3512(3) 0.9778(3) 0.4835(2) 0.0656(12) Uani 1 1 d .
H12A H 0.4122 0.9425 0.5109 0.079 Uiso 1 1 calc R
C13 C 0.3452(4) 1.0570(4) 0.4288(3) 0.0856(16) Uani 1 1 d .
H13A H 0.4029 1.0721 0.4186 0.103 Uiso 1 1 calc R
C14 C 0.2546(5) 1.1132(4) 0.3897(3) 0.0997(19) Uani 1 1 d .
H14A H 0.2500 1.1667 0.3525 0.120 Uiso 1 1 calc R
C15 C 0.1705(4) 1.0900(3) 0.4058(2) 0.0859(16) Uani 1 1 d .
H15A H 0.1080 1.1290 0.3798 0.103 Uiso 1 1 calc R
C16 C 0.1771(3) 1.0088(3) 0.4606(2) 0.0703(13) Uani 1 1 d .
H16A H 0.1187 0.9949 0.4712 0.084 Uiso 1 1 calc R
C17 C 0.2825(3) 0.8603(3) 0.55788(19) 0.0427(10) Uani 1 1 d .
C18 C 0.3516(3) 0.8423(3) 0.61523(19) 0.0390(10) Uani 1 1 d .
C19 C 0.3156(3) 0.9072(3) 0.6672(2) 0.0725(13) Uani 1 1 d .
H19A H 0.2446 0.9643 0.6663 0.087 Uiso 1 1 calc R
C20 C 0.3791(4) 0.8916(3) 0.7197(2) 0.0937(17) Uani 1 1 d .
H20A H 0.3516 0.9385 0.7532 0.112 Uiso 1 1 calc R
C21 C 0.4829(4) 0.8078(4) 0.7238(2) 0.0791(14) Uani 1 1 d .
H21A H 0.5265 0.7969 0.7598 0.095 Uiso 1 1 calc R
C22 C 0.5214(3) 0.7409(4) 0.6747(2) 0.0809(14) Uani 1 1 d .
H22A H 0.5917 0.6825 0.6774 0.097 Uiso 1 1 calc R
C23 C 0.4574(4) 0.7582(3) 0.6204(2) 0.0724(13) Uani 1 1 d .
H23A H 0.4862 0.7121 0.5864 0.087 Uiso 1 1 calc R
C24 C 0.2333(3) 0.7980(3) 0.55810(19) 0.0456(10) Uani 1 1 d .
C25 C 0.2392(3) 0.7145(3) 0.62056(18) 0.0474(10) Uani 1 1 d .
H25A H 0.2974 0.7033 0.6493 0.057 Uiso 1 1 calc R
C26 C 0.1379(3) 0.7483(3) 0.6670(2) 0.0717(13) Uani 1 1 d .
H26A H 0.0943 0.8197 0.6764 0.086 Uiso 1 1 calc R
C27 C 0.1168(3) 0.6668(4) 0.69317(19) 0.0678(13) Uani 1 1 d .
H27A H 0.0582 0.6746 0.7232 0.081 Uiso 1 1 calc R
C28 C 0.1982(3) 0.5610(3) 0.66870(17) 0.0481(10) Uani 1 1 d .
H28A H 0.2435 0.5036 0.7052 0.058 Uiso 1 1 calc R
C29 C 0.2603(3) 0.6013(3) 0.61126(18) 0.0541(11) Uani 1 1 d .
H29A H 0.3381 0.5490 0.6100 0.065 Uiso 1 1 calc R
C30 C 0.1979(3) 0.5844(3) 0.5589(2) 0.0474(11) Uani 1 1 d .
C31 C 0.1557(3) 0.5207(3) 0.61481(16) 0.0393(9) Uani 1 1 d .
C32 C 0.2224(3) 0.3975(3) 0.61200(18) 0.0430(10) Uani 1 1 d .
C33 C 0.1841(3) 0.3269(3) 0.63954(18) 0.0609(12) Uani 1 1 d .
H33A H 0.1160 0.3543 0.6617 0.073 Uiso 1 1 calc R
C34 C 0.2418(4) 0.2170(4) 0.63590(19) 0.0719(13) Uani 1 1 d .
H34A H 0.2123 0.1716 0.6552 0.086 Uiso 1 1 calc R
C35 C 0.3422(3) 0.1735(3) 0.6042(2) 0.0696(13) Uani 1 1 d .
H35A H 0.3811 0.0988 0.6015 0.084 Uiso 1 1 calc R
C36 C 0.3840(3) 0.2397(4) 0.5770(2) 0.0998(18) Uani 1 1 d .
H36A H 0.4522 0.2117 0.5548 0.120 Uiso 1 1 calc R
C37 C 0.3246(3) 0.3503(3) 0.5822(2) 0.0846(15) Uani 1 1 d .
H37A H 0.3557 0.3949 0.5645 0.101 Uiso 1 1 calc R
C38 C 0.0346(3) 0.5603(2) 0.61378(19) 0.0389(9) Uani 1 1 d .
C39 C -0.0229(3) 0.5539(3) 0.67571(19) 0.0558(11) Uani 1 1 d .
H39A H 0.0110 0.5329 0.7182 0.067 Uiso 1 1 calc R
C40 C -0.1309(3) 0.5789(3) 0.6743(2) 0.0667(13) Uani 1 1 d .
H40A H -0.1689 0.5735 0.7157 0.080 Uiso 1 1 calc R
C41 C -0.1812(3) 0.6113(3) 0.6121(3) 0.0771(14) Uani 1 1 d .
H41A H -0.2531 0.6265 0.6114 0.093 Uiso 1 1 calc R
C42 C -0.1279(3) 0.6218(3) 0.5511(2) 0.0762(13) Uani 1 1 d .
H42A H -0.1635 0.6472 0.5091 0.091 Uiso 1 1 calc R
C43 C -0.0193(3) 0.5938(3) 0.55294(19) 0.0534(11) Uani 1 1 d .
H43A H 0.0181 0.5981 0.5111 0.064 Uiso 1 1 calc R
C44 C 0.7532(4) 1.0104(3) 1.0779(2) 0.0598(12) Uani 1 1 d .
H44A H 0.7340 1.0550 1.0349 0.072 Uiso 1 1 calc R
C45 C 0.6985(3) 0.9571(3) 1.1151(2) 0.0625(12) Uani 1 1 d .
H45A H 0.6357 0.9600 1.1019 0.075 Uiso 1 1 calc R
C46 C 0.7553(4) 0.8986(3) 1.1756(2) 0.0706(13) Uani 1 1 d .
H46A H 0.7371 0.8547 1.2099 0.085 Uiso 1 1 calc R
C47 C 0.8425(3) 0.9160(3) 1.1764(2) 0.0696(13) Uani 1 1 d .
H47A H 0.8934 0.8864 1.2111 0.083 Uiso 1 1 calc R
C48 C 0.8410(3) 0.9855(3) 1.1162(3) 0.0663(13) Uani 1 1 d .
H48A H 0.8909 1.0111 1.1036 0.080 Uiso 1 1 calc R
C49 C 0.9820(6) 0.6385(3) 1.1746(3) 0.0880(17) Uani 1 1 d .
H49A H 0.9886 0.6584 1.2159 0.106 Uiso 1 1 calc R
C50 C 0.8996(4) 0.6247(4) 1.1587(3) 0.0814(16) Uani 1 1 d .
H50A H 0.8391 0.6337 1.1873 0.098 Uiso 1 1 calc R
C51 C 0.9198(6) 0.5953(4) 1.0942(4) 0.102(2) Uani 1 1 d .
H51A H 0.8754 0.5812 1.0706 0.122 Uiso 1 1 calc R
C52 C 1.0164(7) 0.5901(4) 1.0697(3) 0.106(3) Uani 1 1 d .
H52A H 1.0503 0.5708 1.0269 0.128 Uiso 1 1 calc R
C53 C 1.0537(4) 0.6183(4) 1.1196(5) 0.103(2) Uani 1 1 d .
H53A H 1.1175 0.6230 1.1165 0.123 Uiso 1 1 calc R
C54 C 1.1914(3) 0.7490(3) 1.00701(18) 0.0409(10) Uani 1 1 d .
C55 C 1.1349(3) 0.8407(3) 1.04147(19) 0.0563(11) Uani 1 1 d .
H55A H 1.0659 0.8940 1.0269 0.068 Uiso 1 1 calc R
C56 C 1.1775(4) 0.8547(4) 1.0957(2) 0.0776(15) Uani 1 1 d .
H56A H 1.1375 0.9179 1.1163 0.093 Uiso 1 1 calc R
C57 C 1.2765(4) 0.7793(4) 1.1205(2) 0.0859(17) Uani 1 1 d .
H57A H 1.3037 0.7884 1.1586 0.103 Uiso 1 1 calc R
C58 C 1.3349(3) 0.6890(4) 1.0872(2) 0.0756(14) Uani 1 1 d .
H58A H 1.4037 0.6362 1.1024 0.091 Uiso 1 1 calc R
C59 C 1.2923(3) 0.6752(3) 1.03106(19) 0.0585(11) Uani 1 1 d .
H59A H 1.3342 0.6135 1.0092 0.070 Uiso 1 1 calc R
C60 C 1.1468(3) 0.7325(3) 0.94831(18) 0.0394(9) Uani 1 1 d .
C61 C 1.2283(3) 0.6583(3) 0.9004(2) 0.0441(10) Uani 1 1 d .
C62 C 1.2593(3) 0.5497(4) 0.9093(2) 0.0696(14) Uani 1 1 d .
H62A H 1.2286 0.5208 0.9461 0.084 Uiso 1 1 calc R
C63 C 1.3350(4) 0.4808(4) 0.8654(3) 0.0925(17) Uani 1 1 d .
H63A H 1.3524 0.4073 0.8721 0.111 Uiso 1 1 calc R
C64 C 1.3843(4) 0.5189(4) 0.8127(3) 0.0912(19) Uani 1 1 d .
H64A H 1.4367 0.4721 0.7838 0.109 Uiso 1 1 calc R
C65 C 1.3554(4) 0.6276(4) 0.8030(2) 0.0806(15) Uani 1 1 d .
H65A H 1.3874 0.6556 0.7666 0.097 Uiso 1 1 calc R
C66 C 1.2787(3) 0.6962(3) 0.8468(2) 0.0633(12) Uani 1 1 d .
H66A H 1.2609 0.7698 0.8399 0.076 Uiso 1 1 calc R
C67 C 1.0391(3) 0.7752(3) 0.93892(18) 0.0387(9) Uani 1 1 d .
C68 C 0.9968(3) 0.7612(3) 0.87620(17) 0.0403(9) Uani 1 1 d .
H68A H 1.0577 0.7025 0.8541 0.048 Uiso 1 1 calc R
C69 C 0.9496(3) 0.8612(3) 0.82177(19) 0.0528(11) Uani 1 1 d .
H69A H 0.9794 0.9081 0.8099 0.063 Uiso 1 1 calc R
C70 C 0.8618(3) 0.8771(3) 0.79214(16) 0.0499(11) Uani 1 1 d .
H70A H 0.8251 0.9346 0.7570 0.060 Uiso 1 1 calc R
C71 C 0.8289(3) 0.7920(3) 0.82174(17) 0.0426(10) Uani 1 1 d .
H71A H 0.8361 0.7433 0.7893 0.051 Uiso 1 1 calc R
C72 C 0.9012(3) 0.7341(3) 0.88675(17) 0.0418(9) Uani 1 1 d .
H72A H 0.9270 0.6549 0.8946 0.050 Uiso 1 1 calc R
C73 C 0.7971(3) 0.7958(3) 0.9298(2) 0.0416(10) Uani 1 1 d .
C74 C 0.7218(3) 0.8323(3) 0.86890(17) 0.0385(9) Uani 1 1 d .
C75 C 0.6686(3) 0.7580(3) 0.87950(18) 0.0432(10) Uani 1 1 d .
C76 C 0.7161(3) 0.6573(3) 0.85876(18) 0.0623(13) Uani 1 1 d .
H76A H 0.7838 0.6312 0.8360 0.075 Uiso 1 1 calc R
C77 C 0.6650(4) 0.5935(3) 0.8710(2) 0.0798(14) Uani 1 1 d .
H77A H 0.6983 0.5250 0.8564 0.096 Uiso 1 1 calc R
C78 C 0.5657(4) 0.6305(3) 0.9045(2) 0.0788(15) Uani 1 1 d .
H78A H 0.5304 0.5884 0.9117 0.095 Uiso 1 1 calc R
C79 C 0.5193(3) 0.7291(4) 0.9272(2) 0.0846(16) Uani 1 1 d .
H79A H 0.4524 0.7539 0.9509 0.102 Uiso 1 1 calc R
C80 C 0.5700(3) 0.7937(3) 0.9155(2) 0.0733(14) Uani 1 1 d .
H80A H 0.5376 0.8609 0.9318 0.088 Uiso 1 1 calc R
C81 C 0.6386(3) 0.9522(3) 0.8516(2) 0.0425(10) Uani 1 1 d .
C82 C 0.6049(3) 1.0243(3) 0.8990(2) 0.0641(12) Uani 1 1 d .
H82A H 0.6340 1.0008 0.9432 0.077 Uiso 1 1 calc R
C83 C 0.5267(4) 1.1331(4) 0.8803(3) 0.0818(15) Uani 1 1 d .
H83A H 0.5032 1.1820 0.9124 0.098 Uiso 1 1 calc R
C84 C 0.4847(3) 1.1681(3) 0.8161(3) 0.0769(15) Uani 1 1 d .
H84A H 0.4331 1.2410 0.8040 0.092 Uiso 1 1 calc R
C85 C 0.5179(3) 1.0968(4) 0.7692(2) 0.0734(14) Uani 1 1 d .
H85A H 0.4888 1.1209 0.7250 0.088 Uiso 1 1 calc R
C86 C 0.5941(3) 0.9897(3) 0.7871(2) 0.0590(12) Uani 1 1 d .
H86A H 0.6161 0.9413 0.7548 0.071 Uiso 1 1 calc R

loop_
_atom_site_aniso_label
_atom_site_aniso_U_11
_atom_site_aniso_U_22
_atom_site_aniso_U_33
_atom_site_aniso_U_23
_atom_site_aniso_U_13
_atom_site_aniso_U_12
Y1 0.0497(3) 0.0653(3) 0.0462(3) 0.0039(2) -0.0115(2) -0.0334(2)
Y2 0.0425(3) 0.0466(3) 0.0389(3) -0.0046(2) -0.0057(2) -0.0141(2)
O1 0.072(2) 0.0584(17) 0.0571(19) 0.0049(14) -0.0323(15) -0.0380(15)
O2 0.0603(18) 0.0732(19) 0.0357(17) -0.0092(14) 0.0011(15) -0.0435(15)
O3 0.0337(15) 0.0509(16) 0.0452(17) -0.0158(13) -0.0015(13) -0.0139(13)
O4 0.0477(17) 0.0743(19) 0.0367(18) -0.0142(15) 0.0010(15) -0.0290(14)
C1 0.077(4) 0.059(4) 0.141(6) 0.015(4) -0.077(4) -0.015(3)
C2 0.048(3) 0.102(5) 0.080(4) 0.002(4) -0.025(3) -0.032(3)
C3 0.067(4) 0.086(4) 0.093(5) -0.011(4) -0.038(3) -0.039(4)
C4 0.074(4) 0.174(7) 0.060(5) -0.016(5) -0.024(3) -0.054(5)
C5 0.091(5) 0.169(8) 0.097(6) 0.074(5) -0.056(4) -0.089(6)
C6 0.083(5) 0.181(10) 0.184(10) -0.111(8) 0.047(6) -0.073(6)
C7 0.092(4) 0.225(10) 0.045(4) -0.001(5) 0.010(3) -0.089(6)
C8 0.073(4) 0.134(6) 0.142(7) -0.023(6) 0.022(5) -0.077(4)
C9 0.048(3) 0.209(9) 0.055(5) -0.003(6) -0.010(3) -0.038(5)
C10 0.056(4) 0.069(5) 0.193(10) 0.006(6) 0.030(6) -0.001(3)
C11 0.068(3) 0.039(3) 0.050(3) -0.012(2) -0.011(3) -0.022(3)
C12 0.080(4) 0.049(3) 0.070(4) -0.004(2) -0.012(3) -0.031(3)
C13 0.113(5) 0.075(4) 0.084(4) 0.007(3) -0.007(3) -0.062(4)
C14 0.161(7) 0.070(4) 0.071(4) 0.001(3) -0.008(4) -0.060(5)
C15 0.104(5) 0.049(4) 0.081(4) 0.007(3) -0.037(3) -0.017(3)
C16 0.073(4) 0.041(3) 0.081(4) 0.005(2) -0.030(3) -0.013(3)
C17 0.052(3) 0.039(3) 0.043(3) -0.005(2) -0.009(2) -0.025(2)
C18 0.041(3) 0.036(3) 0.046(3) -0.006(2) -0.005(2) -0.022(2)
C19 0.079(4) 0.054(3) 0.075(4) -0.024(3) -0.024(3) -0.015(3)
C20 0.107(5) 0.063(4) 0.101(4) -0.035(3) -0.041(4) -0.018(3)
C21 0.106(5) 0.103(5) 0.062(4) 0.001(3) -0.029(3) -0.075(4)
C22 0.036(3) 0.132(5) 0.064(4) -0.011(3) -0.001(3) -0.033(3)
C23 0.058(3) 0.096(4) 0.057(3) -0.021(3) 0.004(3) -0.030(3)
C24 0.048(3) 0.043(3) 0.042(3) -0.004(2) -0.010(2) -0.018(2)
C25 0.055(3) 0.059(3) 0.046(3) -0.004(2) -0.011(2) -0.040(3)
C26 0.084(4) 0.067(3) 0.069(3) -0.009(3) -0.011(3) -0.038(3)
C27 0.070(3) 0.089(4) 0.058(3) -0.010(3) -0.005(3) -0.047(3)
C28 0.062(3) 0.049(3) 0.040(3) -0.005(2) -0.010(2) -0.031(2)
C29 0.057(3) 0.057(3) 0.057(3) -0.006(2) 0.001(2) -0.036(2)
C30 0.054(3) 0.047(3) 0.045(3) -0.008(2) -0.007(2) -0.026(2)
C31 0.046(3) 0.043(3) 0.032(2) 0.0041(19) -0.0076(19) -0.026(2)
C32 0.037(3) 0.048(3) 0.046(3) 0.000(2) -0.008(2) -0.024(2)
C33 0.061(3) 0.043(3) 0.070(3) -0.009(2) 0.014(2) -0.021(3)
C34 0.090(4) 0.055(3) 0.080(4) -0.002(3) -0.001(3) -0.045(3)
C35 0.050(3) 0.044(3) 0.101(4) -0.016(3) -0.015(3) -0.008(3)
C36 0.056(3) 0.060(4) 0.188(6) -0.038(4) 0.025(3) -0.030(3)
C37 0.050(3) 0.058(3) 0.156(5) -0.016(3) 0.009(3) -0.036(3)
C38 0.040(3) 0.041(2) 0.034(3) 0.0003(19) -0.009(2) -0.019(2)
C39 0.055(3) 0.066(3) 0.046(3) 0.000(2) -0.004(2) -0.030(3)
C40 0.066(4) 0.080(3) 0.055(3) -0.018(3) 0.017(3) -0.036(3)
C41 0.042(3) 0.101(4) 0.089(4) -0.038(3) 0.012(3) -0.030(3)
C42 0.044(3) 0.104(4) 0.065(4) -0.020(3) -0.014(3) -0.019(3)
C43 0.047(3) 0.060(3) 0.052(3) -0.012(2) -0.001(2) -0.024(2)
C44 0.057(3) 0.042(3) 0.066(3) -0.005(2) -0.001(3) -0.014(3)
C45 0.032(3) 0.059(3) 0.088(4) -0.020(3) 0.001(3) -0.013(3)
C46 0.070(4) 0.062(3) 0.067(4) -0.021(3) 0.023(3) -0.023(3)
C47 0.060(4) 0.087(4) 0.056(4) -0.024(3) -0.009(3) -0.025(3)
C48 0.055(3) 0.062(3) 0.088(4) -0.041(3) 0.016(3) -0.027(3)
C49 0.126(5) 0.085(4) 0.064(4) 0.038(3) -0.055(4) -0.065(4)
C50 0.073(4) 0.071(4) 0.087(5) 0.016(3) 0.005(4) -0.036(3)
C51 0.140(6) 0.058(4) 0.122(7) 0.009(4) -0.055(5) -0.056(4)
C52 0.152(7) 0.033(3) 0.078(5) 0.001(3) 0.022(5) -0.009(4)
C53 0.045(4) 0.056(4) 0.158(7) 0.057(4) -0.017(5) -0.008(3)
C54 0.034(3) 0.041(3) 0.047(3) -0.001(2) -0.005(2) -0.019(2)
C55 0.054(3) 0.072(3) 0.056(3) -0.013(2) -0.001(2) -0.040(3)
C56 0.090(4) 0.097(4) 0.077(4) -0.037(3) 0.002(3) -0.062(4)
C57 0.094(5) 0.138(6) 0.062(4) -0.011(3) -0.017(3) -0.081(4)
C58 0.059(3) 0.093(4) 0.077(4) 0.005(3) -0.018(3) -0.042(3)
C59 0.050(3) 0.075(3) 0.056(3) -0.005(2) -0.012(2) -0.033(3)
C60 0.033(2) 0.039(2) 0.045(3) -0.007(2) 0.002(2) -0.017(2)
C61 0.031(2) 0.049(3) 0.053(3) -0.006(2) -0.006(2) -0.019(2)
C62 0.058(3) 0.054(3) 0.093(4) -0.019(3) 0.017(3) -0.025(3)
C63 0.061(4) 0.072(4) 0.130(5) -0.051(4) 0.014(3) -0.013(3)
C64 0.038(3) 0.126(5) 0.097(5) -0.063(4) 0.002(3) -0.015(4)
C65 0.060(4) 0.130(5) 0.052(3) -0.018(3) 0.014(3) -0.047(4)
C66 0.049(3) 0.074(3) 0.063(3) -0.017(3) -0.001(2) -0.025(3)
C67 0.042(3) 0.036(2) 0.039(3) -0.0036(19) -0.006(2) -0.019(2)
C68 0.031(2) 0.040(3) 0.043(3) -0.010(2) 0.002(2) -0.011(2)
C69 0.046(3) 0.070(3) 0.047(3) -0.011(2) 0.004(2) -0.030(3)
C70 0.050(3) 0.056(3) 0.030(3) -0.0029(19) -0.001(2) -0.016(2)
C71 0.041(3) 0.044(3) 0.041(3) -0.012(2) 0.001(2) -0.018(2)
C72 0.031(2) 0.036(2) 0.050(3) -0.0096(19) -0.009(2) -0.007(2)
C73 0.042(3) 0.032(2) 0.050(3) 0.000(2) -0.008(2) -0.018(2)
C74 0.035(2) 0.041(3) 0.041(3) -0.0088(19) -0.002(2) -0.019(2)
C75 0.034(3) 0.043(3) 0.045(3) -0.001(2) -0.013(2) -0.012(2)
C76 0.051(3) 0.063(3) 0.085(3) -0.026(3) 0.007(2) -0.032(3)
C77 0.068(4) 0.050(3) 0.119(4) -0.023(3) -0.009(3) -0.021(3)
C78 0.062(4) 0.049(3) 0.126(5) 0.015(3) -0.024(3) -0.032(3)
C79 0.049(3) 0.057(3) 0.140(5) -0.005(3) 0.019(3) -0.027(3)
C80 0.061(3) 0.052(3) 0.109(4) -0.027(3) 0.020(3) -0.028(3)
C81 0.033(3) 0.041(3) 0.057(3) -0.010(2) 0.000(2) -0.019(2)
C82 0.061(3) 0.045(3) 0.080(3) -0.013(3) -0.020(3) -0.016(3)
C83 0.070(4) 0.060(4) 0.115(5) -0.030(3) -0.010(3) -0.023(3)
C84 0.051(3) 0.047(3) 0.120(5) -0.001(3) -0.006(3) -0.017(3)
C85 0.057(3) 0.072(4) 0.079(4) 0.013(3) -0.021(3) -0.026(3)
C86 0.048(3) 0.066(3) 0.055(3) -0.004(2) -0.019(2) -0.019(3)

loop_
_atom_type_symbol
_atom_type_description
_atom_type_scat_dispersion_real
_atom_type_scat_dispersion_imag
_atom_type_scat_source
C C 0.0033 0.0016 'International Tables Vol C Tables 4.2.6.8 and 6.1.1.4'
H H 0.0000 0.0000 'International Tables Vol C Tables 4.2.6.8 and 6.1.1.4'
O O 0.0106 0.0060 'International Tables Vol C Tables 4.2.6.8 and 6.1.1.4'
Y Y -2.7962 3.5667 'International Tables Vol C Tables 4.2.6.8 and 6.1.1.4'

loop_
_geom_angle_atom_site_label_1
_geom_angle_atom_site_label_2
_geom_angle_atom_site_label_3
_geom_angle
O1 Y1 O2 78.61(8)
O1 Y1 C8 95.6(2)
O2 Y1 C8 120.2(2)
O1 Y1 C9 87.71(17)
O2 Y1 C9 90.4(3)
C8 Y1 C9 29.86(13)
O1 Y1 C2 92.84(15)
O2 Y1 C2 85.80(14)
C8 Y1 C2 153.8(3)
C9 Y1 C2 176.0(3)
O1 Y1 C7 125.1(3)
O2 Y1 C7 125.1(2)
C8 Y1 C7 29.93(14)
C9 Y1 C7 49.24(18)
C2 Y1 C7 132.66(19)
O1 Y1 C1 88.96(15)
O2 Y1 C1 114.2(2)
C8 Y1 C1 125.2(3)
C9 Y1 C1 154.0(3)
C2 Y1 C1 30.08(11)
C7 Y1 C1 114.8(2)
O1 Y1 C4 138.08(14)
O2 Y1 C4 111.3(2)
C8 Y1 C4 111.4(3)
C9 Y1 C4 131.05(19)
C2 Y1 C4 49.75(16)
C7 Y1 C4 83.8(2)
C1 Y1 C4 49.38(18)
O1 Y1 C3 122.00(18)
O2 Y1 C3 84.40(14)
C8 Y1 C3 139.6(3)
C9 Y1 C3 147.8(3)
C2 Y1 C3 30.42(10)
C7 Y1 C3 110.1(3)
C1 Y1 C3 49.55(14)
C4 Y1 C3 29.79(12)
O1 Y1 C6 137.8(2)
O2 Y1 C6 98.1(3)
C8 Y1 C6 49.45(19)
C9 Y1 C6 50.1(2)
C2 Y1 C6 129.2(2)
C7 Y1 C6 29.19(15)
C1 Y1 C6 128.7(3)
C4 Y1 C6 82.8(2)
C3 Y1 C6 99.2(2)
O1 Y1 C5 114.6(2)
O2 Y1 C5 133.11(13)
C8 Y1 C5 103.7(3)
C9 Y1 C5 132.7(2)
C2 Y1 C5 50.45(15)
C7 Y1 C5 85.5(2)
C1 Y1 C5 30.72(13)
C4 Y1 C5 29.77(13)
C3 Y1 C5 49.75(15)
C6 Y1 C5 98.4(3)
O1 Y1 C10 111.2(3)
O2 Y1 C10 77.48(17)
C8 Y1 C10 49.1(2)
C9 Y1 C10 30.14(15)
C2 Y1 C10 146.9(3)
C7 Y1 C10 48.6(2)
C1 Y1 C10 158.8(3)
C4 Y1 C10 110.7(3)
C3 Y1 C10 118.4(3)
C6 Y1 C10 30.21(16)
C5 Y1 C10 128.6(3)
O3 Y2 O4 78.70(8)
O3 Y2 C53 95.17(19)
O4 Y2 C53 121.2(2)
O3 Y2 C46 139.58(10)
O4 Y2 C46 107.23(14)
C53 Y2 C46 113.2(2)
O3 Y2 C49 124.8(2)
O4 Y2 C49 126.77(14)
C53 Y2 C49 30.23(12)
C46 Y2 C49 84.46(19)
O3 Y2 C45 118.30(12)
O4 Y2 C45 81.68(11)
C53 Y2 C45 143.6(2)
C46 Y2 C45 30.85(10)
C49 Y2 C45 113.8(2)
O3 Y2 C47 118.63(13)
O4 Y2 C47 132.29(11)
C53 Y2 C47 102.2(2)
C46 Y2 C47 30.35(10)
C49 Y2 C47 81.84(15)
C45 Y2 C47 50.67(12)
O3 Y2 C44 90.73(10)
O4 Y2 C44 88.27(11)
C53 Y2 C44 150.6(2)
C46 Y2 C44 50.58(12)
C49 Y2 C44 131.52(15)
C45 Y2 C44 30.68(9)
C47 Y2 C44 50.55(12)
O3 Y2 C50 137.48(12)
O4 Y2 C50 98.89(19)
C53 Y2 C50 49.47(15)
C46 Y2 C50 82.16(16)
C49 Y2 C50 29.79(11)
C45 Y2 C50 103.01(15)
C47 Y2 C50 94.6(2)
C44 Y2 C50 131.78(14)
O3 Y2 C52 88.10(16)
O4 Y2 C52 91.1(2)
C53 Y2 C52 30.10(13)
C46 Y2 C52 130.66(16)
C49 Y2 C52 49.65(17)
C45 Y2 C52 150.2(2)
C47 Y2 C52 130.49(19)
C44 Y2 C52 178.76(16)
C50 Y2 C52 49.38(16)
O3 Y2 C48 91.18(11)
O4 Y2 C48 118.12(13)
C53 Y2 C48 120.5(2)
C46 Y2 C48 50.09(12)
C49 Y2 C48 109.05(16)
C45 Y2 C48 50.34(11)
C47 Y2 C48 30.45(10)
C44 Y2 C48 30.38(10)
C50 Y2 C48 125.0(2)
C52 Y2 C48 150.0(2)
O3 Y2 C51 111.7(2)
O4 Y2 C51 78.46(14)
C53 Y2 C51 49.41(18)
C46 Y2 C51 108.7(2)
C49 Y2 C51 49.24(15)
C45 Y2 C51 120.6(2)
C47 Y2 C51 124.3(2)
C44 Y2 C51 150.7(2)
C50 Y2 C51 29.72(12)
C52 Y2 C51 29.92(13)
C48 Y2 C51 154.7(2)
C24 O1 Y1 138.5(2)
C30 O2 Y1 130.4(2)
C67 O3 Y2 134.57(19)
C73 O4 Y2 128.7(2)
C2 C1 C5 108.9(6)
C2 C1 Y1 74.6(3)
C5 C1 Y1 75.3(3)
C2 C1 H1A 125.6
C5 C1 H1A 125.6
Y1 C1 H1A 116.5
C1 C2 C3 107.2(5)
C1 C2 Y1 75.3(2)
C3 C2 Y1 75.4(2)
C1 C2 H2A 126.4
C3 C2 H2A 126.4
Y1 C2 H2A 115.2
C4 C3 C2 107.8(5)
C4 C3 Y1 74.8(3)
C2 C3 Y1 74.1(2)
C4 C3 H3A 126.1
C2 C3 H3A 126.1
Y1 C3 H3A 117.1
C3 C4 C5 110.3(6)
C3 C4 Y1 75.4(3)
C5 C4 Y1 75.8(3)
C3 C4 H4A 124.9
C5 C4 H4A 124.9
Y1 C4 H4A 115.7
C4 C5 C1 105.8(6)
C4 C5 Y1 74.4(3)
C1 C5 Y1 73.9(3)
C4 C5 H5A 127.1
C1 C5 H5A 127.1
Y1 C5 H5A 116.9
C7 C6 C10 106.5(8)
C7 C6 Y1 74.6(4)
C10 C6 Y1 75.4(4)
C7 C6 H6A 126.7
C10 C6 H6A 126.7
Y1 C6 H6A 115.7
C6 C7 C8 110.0(7)
C6 C7 Y1 76.2(4)
C8 C7 Y1 74.0(3)
C6 C7 H7A 125.0
C8 C7 H7A 125.0
Y1 C7 H7A 116.6
C9 C8 C7 108.1(6)
C9 C8 Y1 75.2(3)
C7 C8 Y1 76.1(3)
C9 C8 H8A 125.9
C7 C8 H8A 125.9
Y1 C8 H8A 115.0
C8 C9 C10 107.5(7)
C8 C9 Y1 74.9(3)
C10 C9 Y1 77.2(4)
C8 C9 H9A 126.2
C10 C9 H9A 126.2
Y1 C9 H9A 114.1
C9 C10 C6 107.7(8)
C9 C10 Y1 72.7(4)
C6 C10 Y1 74.4(4)
C9 C10 H10A 126.1
C6 C10 H10A 126.1
Y1 C10 H10A 118.7
C16 C11 C12 116.6(4)
C16 C11 C17 123.1(4)
C12 C11 C17 120.1(4)
C13 C12 C11 122.7(4)
C13 C12 H12A 118.7
C11 C12 H12A 118.7
C14 C13 C12 119.8(5)
C14 C13 H13A 120.1
C12 C13 H13A 120.1
C13 C14 C15 119.2(5)
C13 C14 H14A 120.4
C15 C14 H14A 120.4
C14 C15 C16 121.0(5)
C14 C15 H15A 119.5
C16 C15 H15A 119.5
C11 C16 C15 120.5(4)
C11 C16 H16A 119.7
C15 C16 H16A 119.7
C24 C17 C18 121.6(3)
C24 C17 C11 121.5(4)
C18 C17 C11 117.0(3)
C19 C18 C23 115.5(4)
C19 C18 C17 122.7(4)
C23 C18 C17 121.9(4)
C20 C19 C18 122.9(4)
C20 C19 H19A 118.6
C18 C19 H19A 118.6
C19 C20 C21 120.5(4)
C19 C20 H20A 119.8
C21 C20 H20A 119.8
C22 C21 C20 118.9(4)
C22 C21 H21A 120.5
C20 C21 H21A 120.5
C21 C22 C23 120.6(4)
C21 C22 H22A 119.7
C23 C22 H22A 119.7
C22 C23 C18 121.6(4)
C22 C23 H23A 119.2
C18 C23 H23A 119.2
O1 C24 C17 124.9(3)
O1 C24 C25 114.1(3)
C17 C24 C25 121.0(3)
C24 C25 C26 115.6(3)
C24 C25 C29 120.9(3)
C26 C25 C29 99.7(3)
C24 C25 H25A 106.6
C26 C25 H25A 106.6
C29 C25 H25A 106.6
C27 C26 C25 113.9(4)
C27 C26 H26A 123.0
C25 C26 H26A 123.0
C26 C27 C28 112.2(4)
C26 C27 H27A 123.9
C28 C27 H27A 123.9
C27 C28 C29 100.8(3)
C27 C28 C31 115.4(3)
C29 C28 C31 92.5(3)
C27 C28 H28A 115.0
C29 C28 H28A 115.0
C31 C28 H28A 115.0
C25 C29 C30 122.2(3)
C25 C29 C28 109.9(3)
C30 C29 C28 86.2(3)
C25 C29 H29A 111.9
C30 C29 H29A 111.9
C28 C29 H29A 111.9
O2 C30 C31 129.9(3)
O2 C30 C29 135.7(4)
C31 C30 C29 93.9(3)
C38 C31 C32 111.8(3)
C38 C31 C30 114.9(3)
C32 C31 C30 110.4(3)
C38 C31 C28 118.5(3)
C32 C31 C28 113.5(3)
C30 C31 C28 85.1(2)
C33 C32 C37 115.1(4)
C33 C32 C31 122.0(3)
C37 C32 C31 122.9(4)
C32 C33 C34 122.6(4)
C32 C33 H33A 118.7
C34 C33 H33A 118.7
C35 C34 C33 120.6(4)
C35 C34 H34A 119.7
C33 C34 H34A 119.7
C36 C35 C34 119.1(4)
C36 C35 H35A 120.4
C34 C35 H35A 120.4
C35 C36 C37 119.2(4)
C35 C36 H36A 120.4
C37 C36 H36A 120.4
C32 C37 C36 123.4(4)
C32 C37 H37A 118.3
C36 C37 H37A 118.3
C43 C38 C39 117.8(4)
C43 C38 C31 122.0(3)
C39 C38 C31 120.0(3)
C40 C39 C38 120.1(4)
C40 C39 H39A 119.9
C38 C39 H39A 119.9
C41 C40 C39 120.0(4)
C41 C40 H40A 120.0
C39 C40 H40A 120.0
C42 C41 C40 121.0(4)
C42 C41 H41A 119.5
C40 C41 H41A 119.5
C41 C42 C43 118.6(4)
C41 C42 H42A 120.7
C43 C42 H42A 120.7
C38 C43 C42 122.5(4)
C38 C43 H43A 118.8
C42 C43 H43A 118.8
C48 C44 C45 107.7(4)
C48 C44 Y2 75.1(2)
C45 C44 Y2 74.3(2)
C48 C44 H44A 126.1
C45 C44 H44A 126.1
Y2 C44 H44A 116.6
C44 C45 C46 107.1(4)
C44 C45 Y2 75.0(2)
C46 C45 Y2 73.9(2)
C44 C45 H45A 126.4
C46 C45 H45A 126.4
Y2 C45 H45A 116.9
C47 C46 C45 108.9(4)
C47 C46 Y2 75.6(2)
C45 C46 Y2 75.3(2)
C47 C46 H46A 125.5
C45 C46 H46A 125.5
Y2 C46 H46A 115.6
C46 C47 C48 107.6(4)
C46 C47 Y2 74.0(2)
C48 C47 Y2 75.3(2)
C46 C47 H47A 126.2
C48 C47 H47A 126.2
Y2 C47 H47A 116.6
C44 C48 C47 108.6(4)
C44 C48 Y2 74.5(2)
C47 C48 Y2 74.2(2)
C44 C48 H48A 125.7
C47 C48 H48A 125.7
Y2 C48 H48A 117.5
C50 C49 C53 108.0(5)
C50 C49 Y2 76.2(3)
C53 C49 Y2 74.4(3)
C50 C49 H49A 126.0
C53 C49 H49A 126.0
Y2 C49 H49A 115.6
C49 C50 C51 108.2(5)
C49 C50 Y2 74.0(3)
C51 C50 Y2 75.6(3)
C49 C50 H50A 125.9
C51 C50 H50A 125.9
Y2 C50 H50A 116.5
C50 C51 C52 108.3(6)
C50 C51 Y2 74.7(3)
C52 C51 Y2 74.8(3)
C50 C51 H51A 125.9
C52 C51 H51A 125.9
Y2 C51 H51A 116.7
C53 C52 C51 107.1(7)
C53 C52 Y2 73.2(3)
C51 C52 Y2 75.3(3)
C53 C52 H52A 126.5
C51 C52 H52A 126.5
Y2 C52 H52A 117.2
C49 C53 C52 108.4(6)
C49 C53 Y2 75.4(3)
C52 C53 Y2 76.7(3)
C49 C53 H53A 125.8
C52 C53 H53A 125.8
Y2 C53 H53A 114.3
C59 C54 C55 115.3(4)
C59 C54 C60 121.7(4)
C55 C54 C60 123.0(3)
C56 C55 C54 122.1(4)
C56 C55 H55A 118.9
C54 C55 H55A 118.9
C57 C56 C55 122.1(4)
C57 C56 H56A 119.0
C55 C56 H56A 119.0
C56 C57 C58 117.3(5)
C56 C57 H57A 121.3
C58 C57 H57A 121.3
C57 C58 C59 120.8(4)
C57 C58 H58A 119.6
C59 C58 H58A 119.6
C54 C59 C58 122.2(4)
C54 C59 H59A 118.9
C58 C59 H59A 118.9
C67 C60 C54 123.7(3)
C67 C60 C61 120.3(3)
C54 C60 C61 115.8(3)
C62 C61 C66 116.8(4)
C62 C61 C60 121.7(4)
C66 C61 C60 121.4(4)
C61 C62 C63 122.0(4)
C61 C62 H62A 119.0
C63 C62 H62A 119.0
C64 C63 C62 120.8(5)
C64 C63 H63A 119.6
C62 C63 H63A 119.6
C63 C64 C65 118.4(5)
C63 C64 H64A 120.8
C65 C64 H64A 120.8
C64 C65 C66 120.4(5)
C64 C65 H65A 119.8
C66 C65 H65A 119.8
C61 C66 C65 121.6(4)
C61 C66 H66A 119.2
C65 C66 H66A 119.2
O3 C67 C60 124.0(3)
O3 C67 C68 113.9(3)
C60 C67 C68 122.0(3)
C67 C68 C69 115.0(3)
C67 C68 C72 118.7(3)
C69 C68 C72 99.7(3)
C67 C68 H68A 107.6
C69 C68 H68A 107.6
C72 C68 H68A 107.6
C70 C69 C68 114.5(3)
C70 C69 H69A 122.7
C68 C69 H69A 122.7
C69 C70 C71 112.2(3)
C69 C70 H70A 123.9
C71 C70 H70A 123.9
C70 C71 C72 101.6(3)
C70 C71 C74 115.6(3)
C72 C71 C74 91.6(2)
C70 C71 H71A 115.0
C72 C71 H71A 115.0
C74 C71 H71A 115.0
C73 C72 C71 86.1(3)
C73 C72 C68 123.9(3)
C71 C72 C68 107.9(3)
C73 C72 H72A 111.9
C71 C72 H72A 111.9
C68 C72 H72A 111.9
O4 C73 C74 129.7(3)
O4 C73 C72 135.8(4)
C74 C73 C72 94.3(3)
C81 C74 C73 119.7(3)
C81 C74 C75 111.5(3)
C73 C74 C75 107.0(3)
C81 C74 C71 115.7(3)
C73 C74 C71 85.6(3)
C75 C74 C71 115.0(3)
C76 C75 C80 118.8(3)
C76 C75 C74 123.6(4)
C80 C75 C74 117.5(3)
C75 C76 C77 120.9(4)
C75 C76 H76A 119.6
C77 C76 H76A 119.6
C78 C77 C76 120.3(4)
C78 C77 H77A 119.8
C76 C77 H77A 119.8
C79 C78 C77 119.2(4)
C79 C78 H78A 120.4
C77 C78 H78A 120.4
C78 C79 C80 121.0(4)
C78 C79 H79A 119.5
C80 C79 H79A 119.5
C75 C80 C79 119.8(4)
C75 C80 H80A 120.1
C79 C80 H80A 120.1
C86 C81 C82 118.7(4)
C86 C81 C74 119.1(4)
C82 C81 C74 122.2(4)
C81 C82 C83 119.5(4)
C81 C82 H82A 120.3
C83 C82 H82A 120.3
C84 C83 C82 120.6(4)
C84 C83 H83A 119.7
C82 C83 H83A 119.7
C83 C84 C85 120.0(5)
C83 C84 H84A 120.0
C85 C84 H84A 120.0
C84 C85 C86 119.9(5)
C84 C85 H85A 120.1
C86 C85 H85A 120.1
C81 C86 C85 121.3(4)
C81 C86 H86A 119.3
C85 C86 H86A 119.3

loop_
_geom_bond_atom_site_label_1
_geom_bond_atom_site_label_2
_geom_bond_distance
Y1 O1 2.106(2)
Y1 O2 2.340(2)
Y1 C8 2.592(4)
Y1 C9 2.595(5)
Y1 C2 2.615(4)
Y1 C7 2.618(5)
Y1 C1 2.623(4)
Y1 C4 2.623(5)
Y1 C3 2.631(4)
Y1 C6 2.638(6)
Y1 C5 2.641(5)
Y1 C10 2.650(6)
Y2 O3 2.121(2)
Y2 O4 2.339(2)
Y2 C53 2.593(4)
Y2 C46 2.604(4)
Y2 C49 2.606(4)
Y2 C45 2.623(3)
Y2 C47 2.625(4)
Y2 C44 2.631(3)
Y2 C50 2.632(4)
Y2 C52 2.637(5)
Y2 C48 2.639(3)
Y2 C51 2.643(4)
O1 C24 1.327(4)
O2 C30 1.208(4)
O3 C67 1.333(3)
O4 C73 1.211(3)
C1 C2 1.359(5)
C1 C5 1.394(6)
C1 H1A 0.9300
C2 C3 1.376(5)
C2 H2A 0.9300
C3 C4 1.351(6)
C3 H3A 0.9300
C4 C5 1.352(6)
C4 H4A 0.9300
C5 H5A 0.9300
C6 C7 1.324(7)
C6 C10 1.378(8)
C6 H6A 0.9300
C7 C8 1.346(6)
C7 H7A 0.9300
C8 C9 1.337(6)
C8 H8A 0.9300
C9 C10 1.365(7)
C9 H9A 0.9300
C10 H10A 0.9300
C11 C16 1.384(5)
C11 C12 1.385(4)
C11 C17 1.483(4)
C12 C13 1.376(5)
C12 H12A 0.9300
C13 C14 1.363(6)
C13 H13A 0.9300
C14 C15 1.369(5)
C14 H14A 0.9300
C15 C16 1.393(5)
C15 H15A 0.9300
C16 H16A 0.9300
C17 C24 1.360(4)
C17 C18 1.473(4)
C18 C19 1.376(4)
C18 C23 1.381(4)
C19 C20 1.353(5)
C19 H19A 0.9300
C20 C21 1.360(5)
C20 H20A 0.9300
C21 C22 1.347(4)
C21 H21A 0.9300
C22 C23 1.380(5)
C22 H22A 0.9300
C23 H23A 0.9300
C24 C25 1.513(4)
C25 C26 1.513(4)
C25 C29 1.518(4)
C25 H25A 0.9800
C26 C27 1.327(4)
C26 H26A 0.9300
C27 C28 1.496(4)
C27 H27A 0.9300
C28 C29 1.544(4)
C28 C31 1.575(4)
C28 H28A 0.9800
C29 C30 1.541(4)
C29 H29A 0.9800
C30 C31 1.541(4)
C31 C38 1.518(4)
C31 C32 1.530(4)
C32 C33 1.358(4)
C32 C37 1.369(4)
C33 C34 1.367(4)
C33 H33A 0.9300
C34 C35 1.362(4)
C34 H34A 0.9300
C35 C36 1.340(4)
C35 H35A 0.9300
C36 C37 1.383(4)
C36 H36A 0.9300
C37 H37A 0.9300
C38 C43 1.364(4)
C38 C39 1.391(4)
C39 C40 1.388(4)
C39 H39A 0.9300
C40 C41 1.365(5)
C40 H40A 0.9300
C41 C42 1.357(4)
C41 H41A 0.9300
C42 C43 1.386(4)
C42 H42A 0.9300
C43 H43A 0.9300
C44 C48 1.381(5)
C44 C45 1.390(4)
C44 H44A 0.9300
C45 C46 1.390(5)
C45 H45A 0.9300
C46 C47 1.369(5)
C46 H46A 0.9300
C47 C48 1.382(5)
C47 H47A 0.9300
C48 H48A 0.9300
C49 C50 1.347(5)
C49 C53 1.356(5)
C49 H49A 0.9300
C50 C51 1.353(6)
C50 H50A 0.9300
C51 C52 1.363(6)
C51 H51A 0.9300
C52 C53 1.359(6)
C52 H52A 0.9300
C53 H53A 0.9300
C54 C59 1.364(4)
C54 C55 1.397(4)
C54 C60 1.471(4)
C55 C56 1.362(4)
C55 H55A 0.9300
C56 C57 1.353(5)
C56 H56A 0.9300
C57 C58 1.371(5)
C57 H57A 0.9300
C58 C59 1.393(4)
C58 H58A 0.9300
C59 H59A 0.9300
C60 C67 1.355(4)
C60 C61 1.493(4)
C61 C62 1.358(4)
C61 C66 1.372(4)
C62 C63 1.378(4)
C62 H62A 0.9300
C63 C64 1.355(5)
C63 H63A 0.9300
C64 C65 1.363(5)
C64 H64A 0.9300
C65 C66 1.381(4)
C65 H65A 0.9300
C66 H66A 0.9300
C67 C68 1.504(4)
C68 C69 1.505(4)
C68 C72 1.556(4)
C68 H68A 0.9800
C69 C70 1.328(4)
C69 H69A 0.9300
C70 C71 1.492(4)
C70 H70A 0.9300
C71 C72 1.555(4)
C71 C74 1.577(4)
C71 H71A 0.9800
C72 C73 1.536(4)
C72 H72A 0.9800
C73 C74 1.529(4)
C74 C81 1.517(4)
C74 C75 1.538(4)
C75 C76 1.361(4)
C75 C80 1.381(4)
C76 C77 1.382(4)
C76 H76A 0.9300
C77 C78 1.365(4)
C77 H77A 0.9300
C78 C79 1.353(4)
C78 H78A 0.9300
C79 C80 1.387(4)
C79 H79A 0.9300
C80 H80A 0.9300
C81 C86 1.368(4)
C81 C82 1.374(4)
C82 C83 1.394(4)
C82 H82A 0.9300
C83 C84 1.350(5)
C83 H83A 0.9300
C84 C85 1.359(4)
C84 H84A 0.9300
C85 C86 1.369(4)
C85 H85A 0.9300
C86 H86A 0.9300
